data_7109345
loop_
_publ_author_name
'Fen Yang'
'Qi Zhou'
'Yiquan Zhang'
'Guang Zeng'
'Guanghua Li'
'Zhan Shi'
'Bingwu Wang'
'Shouhua Feng'

_publ_section_title
;
 Inspiration from old molecules: field-induced slow magnetic relaxation in
 three air-stable tetrahedral cobalt(II) compounds
;
_journal_name_full Chem.Commun.
_journal_page_first 5289
_journal_paper_doi 10.1039/c3cc00277b
_journal_volume 49
_journal_year 2013
_chemical_formula_moiety 'C18 H15 Cl Co0.50 P'
_chemical_formula_sum 'C18 H15 Cl Co0.5 P'
_chemical_formula_weight 327.19
_chemical_melting_point ?
_chemical_name_systematic
;
?
;
_space_group_IT_number 13
_symmetry_cell_setting monoclinic
_symmetry_space_group_name_Hall '-P 2yc'
_symmetry_space_group_name_H-M 'P 1 2/c 1'
_atom_sites_solution_hydrogens geom
_atom_sites_solution_primary direct
_atom_sites_solution_secondary difmap
_audit_creation_method SHELXL-97
_cell_angle_alpha 90.00
_cell_angle_beta 106.419(3)
_cell_angle_gamma 90.00
_cell_formula_units_Z 4
_cell_length_a 11.7637(5)
_cell_length_b 8.2529(6)
_cell_length_c 17.2302(9)
_cell_measurement_reflns_used 2841
_cell_measurement_temperature 293(2)
_cell_measurement_theta_max 25.09
_cell_measurement_theta_min 1.80
_cell_volume 1604.57(16)
_computing_cell_refinement 'Bruker SMART'
_computing_data_collection 'Bruker SMART'
_computing_data_reduction 'Bruker SAINT'
_computing_molecular_graphics SHELXP-97
_computing_publication_material SHELXTL
_computing_structure_refinement 'SHELXL-97 (Sheldrick, 1997)'
_computing_structure_solution 'SHELXS-97 (Sheldrick, 1990)'
_diffrn_ambient_temperature 293(2)
_diffrn_detector_area_resol_mean 9.00cm
_diffrn_measured_fraction_theta_full 0.995
_diffrn_measured_fraction_theta_max 0.995
_diffrn_measurement_device_type 'CCD area detector'
_diffrn_measurement_method 'phi and omega scans'
_diffrn_radiation_monochromator graphite
_diffrn_radiation_source 'fine-focus sealed tube'
_diffrn_radiation_type MoK\a
_diffrn_radiation_wavelength 0.71073
_diffrn_reflns_av_R_equivalents 0.0335
_diffrn_reflns_av_sigmaI/netI 0.0262
_diffrn_reflns_limit_h_max 13
_diffrn_reflns_limit_h_min -14
_diffrn_reflns_limit_k_max 6
_diffrn_reflns_limit_k_min -9
_diffrn_reflns_limit_l_max 20
_diffrn_reflns_limit_l_min -20
_diffrn_reflns_number 8677
_diffrn_reflns_theta_full 25.09
_diffrn_reflns_theta_max 25.09
_diffrn_reflns_theta_min 1.80
_diffrn_standards_decay_% none
_diffrn_standards_interval_count none
_diffrn_standards_interval_time none
_diffrn_standards_number none
_exptl_absorpt_coefficient_mu 0.825
_exptl_absorpt_correction_T_max 0.7518
_exptl_absorpt_correction_T_min 0.7357
_exptl_absorpt_correction_type empirical
_exptl_absorpt_process_details SADABS
_exptl_crystal_colour blue
_exptl_crystal_density_diffrn 1.354
_exptl_crystal_density_meas ?
_exptl_crystal_density_method 'not measured'
_exptl_crystal_description block
_exptl_crystal_F_000 674
_exptl_crystal_size_max 0.30
_exptl_crystal_size_mid 0.28
_exptl_crystal_size_min 0.26
_refine_diff_density_max 0.248
_refine_diff_density_min -0.177
_refine_diff_density_rms 0.038
_refine_ls_extinction_method none
_refine_ls_goodness_of_fit_ref 1.030
_refine_ls_hydrogen_treatment none
_refine_ls_matrix_type full
_refine_ls_number_parameters 186
_refine_ls_number_reflns 2841
_refine_ls_number_restraints 0
_refine_ls_restrained_S_all 1.030
_refine_ls_R_factor_all 0.0349
_refine_ls_R_factor_gt 0.0271
_refine_ls_shift/su_max 0.001
_refine_ls_shift/su_mean 0.000
_refine_ls_structure_factor_coef Fsqd
_refine_ls_weighting_details 'calc w=1/[\s^2^(Fo^2^)+(0.0279P)^2^+0.6736P] where P=(Fo^2^+2Fc^2^)/3'
_refine_ls_weighting_scheme calc
_refine_ls_wR_factor_gt 0.0663
_refine_ls_wR_factor_ref 0.0714
_reflns_number_gt 2449
_reflns_number_total 2841
_reflns_threshold_expression >2sigma(I)
_cod_data_source_file c3cc00277b.txt
_cod_data_source_block Compound-1
_cod_depositor_comments
;
The following automatic conversions were performed:

'_chemical_melting_point' value 'not measured' was changed to '?' -
the value is undefined or not given.

Automatic conversion script
Id: cif_fix_values 1891 2012-01-12 08:04:46Z andrius 

The following automatic conversions were performed:

'_exptl_crystal_density_meas' value 'none' was changed to '?' - the
value is perceived as not measured.

Automatic conversion script
Id: cif_fix_values 3008 2015-01-20 13:52:24Z robertas 
;
_cod_original_sg_symbol_H-M P2/c
_cod_original_formula_sum 'C18 H15 Cl Co0.50 P'
_cod_database_code 7109345

loop_
_symmetry_equiv_pos_as_xyz
'x, y, z'
'-x, y, -z+1/2'
'-x, -y, -z'
'x, -y, z-1/2'

loop_
_atom_site_label
_atom_site_type_symbol
_atom_site_fract_x
_atom_site_fract_y
_atom_site_fract_z
_atom_site_U_iso_or_equiv
_atom_site_adp_type
_atom_site_occupancy
_atom_site_symmetry_multiplicity
_atom_site_calc_flag
_atom_site_refinement_flags
Co1 Co 0.5000 0.30120(4) 0.2500 0.03712(12) Uani 1 2 d S
P1 P 0.67885(4) 0.45470(6) 0.29152(3) 0.03594(13) Uani 1 1 d .
Cl1 Cl 0.49476(5) 0.16146(8) 0.35842(4) 0.06431(18) Uani 1 1 d .
C1 C 0.80367(16) 0.3176(2) 0.33121(12) 0.0428(4) Uani 1 1 d .
C2 C 0.80845(19) 0.1758(3) 0.28935(15) 0.0569(6) Uani 1 1 d .
H2A H 0.7476 0.1504 0.2433 0.068 Uiso 1 1 calc R
C3 C 0.9042(2) 0.0716(3) 0.31618(19) 0.0754(8) Uani 1 1 d .
H3A H 0.9084 -0.0225 0.2874 0.090 Uiso 1 1 calc R
C4 C 0.9923(2) 0.1073(4) 0.3848(2) 0.0898(9) Uani 1 1 d .
H4A H 1.0560 0.0368 0.4028 0.108 Uiso 1 1 calc R
C5 C 0.9875(2) 0.2455(4) 0.42688(19) 0.0964(10) Uani 1 1 d .
H5A H 1.0478 0.2689 0.4736 0.116 Uiso 1 1 calc R
C6 C 0.89316(19) 0.3513(3) 0.40053(15) 0.0678(7) Uani 1 1 d .
H6A H 0.8901 0.4453 0.4296 0.081 Uiso 1 1 calc R
C7 C 0.71972(15) 0.5726(2) 0.21408(11) 0.0385(4) Uani 1 1 d .
C8 C 0.82903(17) 0.5586(3) 0.19909(13) 0.0547(6) Uani 1 1 d .
H8A H 0.8855 0.4876 0.2297 0.066 Uiso 1 1 calc R
C9 C 0.8542(2) 0.6501(3) 0.13878(15) 0.0676(7) Uani 1 1 d .
H9A H 0.9279 0.6405 0.1292 0.081 Uiso 1 1 calc R
C10 C 0.7713(2) 0.7552(3) 0.09288(14) 0.0599(6) Uani 1 1 d .
H10A H 0.7886 0.8155 0.0521 0.072 Uiso 1 1 calc R
C11 C 0.6632(2) 0.7710(3) 0.10742(14) 0.0586(6) Uani 1 1 d .
H11A H 0.6074 0.8429 0.0769 0.070 Uiso 1 1 calc R
C13 C 0.68489(15) 0.5969(2) 0.37339(11) 0.0386(4) Uani 1 1 d .
C12 C 0.63723(17) 0.6800(3) 0.16734(13) 0.0495(5) Uani 1 1 d .
H12A H 0.5635 0.6905 0.1766 0.059 Uiso 1 1 calc R
C14 C 0.71674(18) 0.7583(3) 0.37090(13) 0.0501(5) Uani 1 1 d .
H14A H 0.7396 0.7970 0.3269 0.060 Uiso 1 1 calc R
C15 C 0.7146(2) 0.8617(3) 0.43363(14) 0.0597(6) Uani 1 1 d .
H15A H 0.7356 0.9699 0.4315 0.072 Uiso 1 1 calc R
C16 C 0.68152(19) 0.8053(3) 0.49899(14) 0.0578(6) Uani 1 1 d .
H16A H 0.6802 0.8752 0.5411 0.069 Uiso 1 1 calc R
C17 C 0.6504(2) 0.6459(3) 0.50225(13) 0.0584(6) Uani 1 1 d .
H17A H 0.6288 0.6077 0.5469 0.070 Uiso 1 1 calc R
C18 C 0.65077(18) 0.5416(3) 0.43972(12) 0.0510(5) Uani 1 1 d .
H18A H 0.6282 0.4341 0.4419 0.061 Uiso 1 1 calc R

loop_
_atom_site_aniso_label
_atom_site_aniso_U_11
_atom_site_aniso_U_22
_atom_site_aniso_U_33
_atom_site_aniso_U_23
_atom_site_aniso_U_13
_atom_site_aniso_U_12
Co1 0.03398(19) 0.0341(2) 0.0468(2) 0.000 0.01707(15) 0.000
P1 0.0308(2) 0.0358(3) 0.0419(3) 0.0022(2) 0.01152(19) 0.00138(18)
Cl1 0.0693(4) 0.0596(4) 0.0709(4) 0.0235(3) 0.0310(3) 0.0039(3)
C1 0.0362(10) 0.0424(11) 0.0527(11) 0.0098(9) 0.0172(8) 0.0049(8)
C2 0.0493(12) 0.0511(13) 0.0739(15) -0.0009(11) 0.0233(11) 0.0063(10)
C3 0.0682(16) 0.0544(15) 0.116(2) 0.0044(15) 0.0456(16) 0.0185(13)
C4 0.0600(16) 0.088(2) 0.119(2) 0.023(2) 0.0204(16) 0.0374(16)
C5 0.0638(17) 0.110(3) 0.096(2) -0.001(2) -0.0087(15) 0.0409(17)
C6 0.0503(13) 0.0714(17) 0.0721(15) -0.0043(13) 0.0016(11) 0.0183(12)
C7 0.0355(9) 0.0377(10) 0.0423(10) -0.0010(8) 0.0110(8) -0.0041(8)
C8 0.0407(11) 0.0624(15) 0.0632(13) 0.0141(11) 0.0186(9) 0.0047(10)
C9 0.0564(13) 0.0772(17) 0.0810(17) 0.0150(14) 0.0388(12) -0.0010(12)
C10 0.0695(15) 0.0550(14) 0.0591(13) 0.0101(11) 0.0242(11) -0.0147(12)
C11 0.0591(13) 0.0483(13) 0.0627(14) 0.0149(11) 0.0081(11) -0.0034(10)
C13 0.0301(9) 0.0401(11) 0.0432(10) 0.0011(8) 0.0065(7) 0.0048(8)
C12 0.0382(10) 0.0510(12) 0.0591(13) 0.0082(10) 0.0132(9) -0.0001(9)
C14 0.0534(12) 0.0462(12) 0.0519(12) -0.0002(10) 0.0167(9) -0.0030(10)
C15 0.0688(14) 0.0427(13) 0.0657(15) -0.0081(11) 0.0159(11) -0.0003(11)
C16 0.0575(13) 0.0595(15) 0.0547(13) -0.0148(11) 0.0132(10) 0.0098(11)
C17 0.0636(13) 0.0670(16) 0.0470(12) -0.0018(11) 0.0196(10) 0.0041(12)
C18 0.0583(12) 0.0459(12) 0.0499(12) 0.0022(10) 0.0171(10) 0.0006(10)

loop_
_atom_type_symbol
_atom_type_description
_atom_type_scat_dispersion_real
_atom_type_scat_dispersion_imag
_atom_type_scat_source
C C 0.0033 0.0016 'International Tables Vol C Tables 4.2.6.8 and 6.1.1.4'
H H 0.0000 0.0000 'International Tables Vol C Tables 4.2.6.8 and 6.1.1.4'
Co Co 0.3494 0.9721 'International Tables Vol C Tables 4.2.6.8 and 6.1.1.4'
P P 0.1023 0.0942 'International Tables Vol C Tables 4.2.6.8 and 6.1.1.4'
Cl Cl 0.1484 0.1585 'International Tables Vol C Tables 4.2.6.8 and 6.1.1.4'

loop_
_geom_angle_atom_site_label_1
_geom_angle_atom_site_label_2
_geom_angle_atom_site_label_3
_geom_angle
_geom_angle_site_symmetry_1
_geom_angle_site_symmetry_3
Cl1 Co1 Cl1 117.12(4) 2_655 .
Cl1 Co1 P1 107.308(19) 2_655 .
Cl1 Co1 P1 104.86(2) . .
Cl1 Co1 P1 104.86(2) 2_655 2_655
Cl1 Co1 P1 107.308(19) . 2_655
P1 Co1 P1 115.86(3) . 2_655
C13 P1 C7 105.22(9) . .
C13 P1 C1 104.95(9) . .
C7 P1 C1 104.72(8) . .
C13 P1 Co1 114.36(6) . .
C7 P1 Co1 117.18(6) . .
C1 P1 Co1 109.32(7) . .
C6 C1 C2 119.2(2) . .
C6 C1 P1 122.40(17) . .
C2 C1 P1 118.38(16) . .
C1 C2 C3 119.9(2) . .
C1 C2 H2A 120.0 . .
C3 C2 H2A 120.0 . .
C4 C3 C2 120.0(3) . .
C4 C3 H3A 120.0 . .
C2 C3 H3A 120.0 . .
C5 C4 C3 120.4(2) . .
C5 C4 H4A 119.8 . .
C3 C4 H4A 119.8 . .
C4 C5 C6 120.3(3) . .
C4 C5 H5A 119.9 . .
C6 C5 H5A 119.9 . .
C1 C6 C5 120.2(3) . .
C1 C6 H6A 119.9 . .
C5 C6 H6A 119.9 . .
C8 C7 C12 118.51(18) . .
C8 C7 P1 122.87(15) . .
C12 C7 P1 118.61(14) . .
C9 C8 C7 120.1(2) . .
C9 C8 H8A 119.9 . .
C7 C8 H8A 119.9 . .
C10 C9 C8 120.5(2) . .
C10 C9 H9A 119.7 . .
C8 C9 H9A 119.7 . .
C11 C10 C9 119.9(2) . .
C11 C10 H10A 120.0 . .
C9 C10 H10A 120.0 . .
C10 C11 C12 119.9(2) . .
C10 C11 H11A 120.0 . .
C12 C11 H11A 120.0 . .
C14 C13 C18 118.90(18) . .
C14 C13 P1 123.13(15) . .
C18 C13 P1 117.91(15) . .
C11 C12 C7 120.98(19) . .
C11 C12 H12A 119.5 . .
C7 C12 H12A 119.5 . .
C15 C14 C13 120.2(2) . .
C15 C14 H14A 119.9 . .
C13 C14 H14A 119.9 . .
C16 C15 C14 120.3(2) . .
C16 C15 H15A 119.9 . .
C14 C15 H15A 119.9 . .
C17 C16 C15 120.0(2) . .
C17 C16 H16A 120.0 . .
C15 C16 H16A 120.0 . .
C16 C17 C18 120.4(2) . .
C16 C17 H17A 119.8 . .
C18 C17 H17A 119.8 . .
C17 C18 C13 120.2(2) . .
C17 C18 H18A 119.9 . .
C13 C18 H18A 119.9 . .

loop_
_geom_bond_atom_site_label_1
_geom_bond_atom_site_label_2
_geom_bond_distance
_geom_bond_site_symmetry_2
Co1 Cl1 2.2109(6) 2_655
Co1 Cl1 2.2109(6) .
Co1 P1 2.3858(5) .
Co1 P1 2.3858(5) 2_655
P1 C13 1.8209(19) .
P1 C7 1.8223(18) .
P1 C1 1.8265(19) .
C1 C6 1.379(3) .
C1 C2 1.384(3) .
C2 C3 1.389(3) .
C2 H2A 0.9300 .
C3 C4 1.365(4) .
C3 H3A 0.9300 .
C4 C5 1.362(4) .
C4 H4A 0.9300 .
C5 C6 1.383(3) .
C5 H5A 0.9300 .
C6 H6A 0.9300 .
C7 C8 1.386(3) .
C7 C12 1.391(3) .
C8 C9 1.383(3) .
C8 H8A 0.9300 .
C9 C10 1.376(3) .
C9 H9A 0.9300 .
C10 C11 1.370(3) .
C10 H10A 0.9300 .
C11 C12 1.379(3) .
C11 H11A 0.9300 .
C13 C14 1.387(3) .
C13 C18 1.391(3) .
C12 H12A 0.9300 .
C14 C15 1.383(3) .
C14 H14A 0.9300 .
C15 C16 1.373(3) .
C15 H15A 0.9300 .
C16 C17 1.371(3) .
C16 H16A 0.9300 .
C17 C18 1.380(3) .
C17 H17A 0.9300 .
C18 H18A 0.9300 .
